data_4337806
loop_
_publ_author_name
'Naeem, Saira'
'Serapian, Stefano A.'
'Toscani, Anita'
'White, Andrew J. P.'
'Hogarth, Graeme'
'Wilton-Ely, James D E T'

_publ_section_title
;
 Ring-closing metathesis and nanoparticle formation based on
 diallyldithiocarbamate complexes of gold(i): synthetic, structural, and
 computational studies.
;
_journal_issue 5
_journal_name_full 'Inorganic chemistry'
_journal_page_first 2404
_journal_page_last 2416
_journal_paper_doi 10.1021/ic402048a
_journal_volume 53
_journal_year 2014
_chemical_formula_moiety 'C14 H20 Au2 N2 S4'
_chemical_formula_sum 'C14 H20 Au2 N2 S4'
_chemical_formula_weight 738.49
_chemical_name_systematic
; 
 ? 
;
_space_group_IT_number 88
_symmetry_cell_setting tetragonal
_symmetry_space_group_name_Hall '-I 4ad'
_symmetry_space_group_name_H-M 'I 41/a :2'
_atom_sites_solution_hydrogens geom
_atom_sites_solution_primary direct
_atom_sites_solution_secondary difmap
_audit_creation_method SHELXL-97
_cell_angle_alpha 90.00
_cell_angle_beta 90.00
_cell_angle_gamma 90.00
_cell_formula_units_Z 16
_cell_length_a 18.4430(2)
_cell_length_b 18.4430(2)
_cell_length_c 22.9755(3)
_cell_measurement_reflns_used 18872
_cell_measurement_temperature 173(2)
_cell_measurement_theta_max 32.7686
_cell_measurement_theta_min 3.4236
_cell_volume 7814.98(16)
_computing_cell_refinement 'CrysAlis RED, Oxford Diffraction Ltd'
_computing_data_collection 'CrysAlis CCD, Oxford Diffraction Ltd'
_computing_data_reduction 'CrysAlis RED, Oxford Diffraction Ltd'
_computing_molecular_graphics 'Bruker SHELXTL'
_computing_publication_material 'Bruker SHELXTL'
_computing_structure_refinement 'SHELXL-97 (Sheldrick, 1997)'
_computing_structure_solution 'SHELXS-97 (Sheldrick, 1990)'
_diffrn_ambient_temperature 173(2)
_diffrn_detector_area_resol_mean 15.9825
_diffrn_measured_fraction_theta_full 0.988
_diffrn_measured_fraction_theta_max 0.947
_diffrn_measurement_device_type 'OD Xcalibur 3'
_diffrn_measurement_method 'omega scans'
_diffrn_radiation_monochromator graphite
_diffrn_radiation_source 'Enhance (Mo) X-ray Source'
_diffrn_radiation_type MoK\a
_diffrn_radiation_wavelength 0.71073
_diffrn_reflns_av_R_equivalents 0.0376
_diffrn_reflns_av_sigmaI/netI 0.0279
_diffrn_reflns_limit_h_max 27
_diffrn_reflns_limit_h_min -14
_diffrn_reflns_limit_k_max 26
_diffrn_reflns_limit_k_min -27
_diffrn_reflns_limit_l_max 33
_diffrn_reflns_limit_l_min -33
_diffrn_reflns_number 43322
_diffrn_reflns_theta_full 32.00
_diffrn_reflns_theta_max 32.84
_diffrn_reflns_theta_min 3.43
_exptl_absorpt_coefficient_mu 15.425
_exptl_absorpt_correction_T_max 0.663
_exptl_absorpt_correction_T_min 0.062
_exptl_absorpt_correction_type analytical
_exptl_absorpt_process_details
; 
CrysAlisPro, Oxford Diffraction Ltd., 
Version 1.171.34.36 (release 02-08-2010 CrysAlis171 .NET) 
(compiled Aug  2 2010,13:00:58) 
Analytical numeric absorption correction using a multifaceted crystal 
model based on expressions derived by R.C. Clark & J.S. Reid. 
(Clark, R. C. & Reid, J. S. (1995). Acta Cryst. A51, 887-897) 
;
_exptl_crystal_colour Yellow
_exptl_crystal_density_diffrn 2.511
_exptl_crystal_density_method 'not measured'
_exptl_crystal_description needles
_exptl_crystal_F_000 5440
_exptl_crystal_size_max 0.50
_exptl_crystal_size_mid 0.04
_exptl_crystal_size_min 0.03
_refine_diff_density_max 1.229
_refine_diff_density_min -0.906
_refine_diff_density_rms 0.152
_refine_ls_extinction_coef 0.000120(4)
_refine_ls_extinction_expression Fc^*^=kFc[1+0.001xFc^2^\l^3^/sin(2\q)]^-1/4^
_refine_ls_extinction_method SHELXL
_refine_ls_goodness_of_fit_ref 1.079
_refine_ls_hydrogen_treatment constr
_refine_ls_matrix_type full
_refine_ls_number_parameters 209
_refine_ls_number_reflns 6882
_refine_ls_number_restraints 20
_refine_ls_restrained_S_all 1.094
_refine_ls_R_factor_all 0.0375
_refine_ls_R_factor_gt 0.0242
_refine_ls_shift/su_max 0.004
_refine_ls_shift/su_mean 0.000
_refine_ls_structure_factor_coef Fsqd
_refine_ls_weighting_details 'calc w=1/[\s^2^(Fo^2^)+(0.0162P)^2^+14.0904P] where P=(Fo^2^+2Fc^2^)/3'
_refine_ls_weighting_scheme calc
_refine_ls_wR_factor_gt 0.0463
_refine_ls_wR_factor_ref 0.0494
_reflns_number_gt 5670
_reflns_number_total 6882
_reflns_threshold_expression >2sigma(I)
_cod_data_source_file ic402048a_si_002.cif
_cod_data_source_block 9
_cod_depositor_comments
;
The following automatic conversions were performed:

'_symmetry_cell_setting' value 'Tetragonal' changed to 'tetragonal'
according to
/usr/data/users/saulius/crontab/automatic-downloads/current/ACS/lib/dictionaries/cif_core.dic
dictionary named 'cif_core.dic' version 2.4.2 from 2011-04-26.

Automatic conversion script
Id: cif_fix_values 2281 2013-09-26 08:29:07Z andrius 
;
_cod_original_cell_volume 7815.0(2)
_cod_original_sg_symbol_H-M I4(1)/a
_cod_database_code 4337806

loop_
_symmetry_equiv_pos_as_xyz
'x, y, z'
'-x+1/2, -y, z+1/2'
'-y+3/4, x+1/4, z+1/4'
'y+3/4, -x+3/4, z+3/4'
'x+1/2, y+1/2, z+1/2'
'-x+1, -y+1/2, z+1'
'-y+5/4, x+3/4, z+3/4'
'y+5/4, -x+5/4, z+5/4'
'-x, -y, -z'
'x-1/2, y, -z-1/2'
'y-3/4, -x-1/4, -z-1/4'
'-y-3/4, x-3/4, -z-3/4'
'-x+1/2, -y+1/2, -z+1/2'
'x, y+1/2, -z'
'y-1/4, -x+1/4, -z+1/4'
'-y-1/4, x-1/4, -z-1/4'

loop_
_atom_site_label
_atom_site_type_symbol
_atom_site_fract_x
_atom_site_fract_y
_atom_site_fract_z
_atom_site_U_iso_or_equiv
_atom_site_adp_type
_atom_site_occupancy
_atom_site_symmetry_multiplicity
_atom_site_calc_flag
_atom_site_refinement_flags
_atom_site_disorder_assembly
_atom_site_disorder_group
Au1 Au 0.226697(7) 0.499156(6) 0.194346(5) 0.02058(4) Uani 1 1 d . . .
Au2 Au 0.235960(7) 0.516627(7) 0.073941(5) 0.02351(4) Uani 1 1 d . . .
S1 S 0.18220(5) 0.61429(5) 0.20569(3) 0.02613(17) Uani 1 1 d . . .
C2 C 0.20839(17) 0.66806(18) 0.14779(13) 0.0231(6) Uani 1 1 d . . .
S3 S 0.24884(5) 0.63985(5) 0.08367(4) 0.03061(19) Uani 1 1 d . . .
N4 N 0.19674(16) 0.73932(15) 0.15365(11) 0.0265(6) Uani 1 1 d . . .
C5 C 0.17342(19) 0.77275(19) 0.20859(14) 0.0285(7) Uani 1 1 d . . .
H5A H 0.1984 0.8200 0.2130 0.034 Uiso 1 1 calc R . .
H5B H 0.1890 0.7413 0.2412 0.034 Uiso 1 1 calc R . .
C6 C 0.0939(2) 0.7847(2) 0.21300(17) 0.0385(9) Uani 1 1 d . . .
H6A H 0.0623 0.7468 0.2011 0.046 Uiso 1 1 calc R . .
C7 C 0.0656(3) 0.8446(2) 0.23233(19) 0.0518(11) Uani 1 1 d . . .
H7A H 0.0961 0.8832 0.2445 0.062 Uiso 1 1 calc R . .
H7B H 0.0144 0.8496 0.2343 0.062 Uiso 1 1 calc R . .
C8 C 0.2083(2) 0.7922(2) 0.10666(15) 0.0402(10) Uani 1 1 d . . .
H8A H 0.1717 0.8312 0.1101 0.048 Uiso 1 1 calc R . .
H8B H 0.2007 0.7679 0.0688 0.048 Uiso 1 1 calc R . .
C9 C 0.2820(3) 0.8253(2) 0.10730(19) 0.0506(12) Uani 1 1 d . . .
H9A H 0.2881 0.8686 0.0855 0.061 Uiso 1 1 calc R . .
C10 C 0.3387(3) 0.8010(3) 0.1346(2) 0.0545(12) Uani 1 1 d . . .
H10A H 0.3354 0.7578 0.1571 0.065 Uiso 1 1 calc R . .
H10B H 0.3834 0.8263 0.1322 0.065 Uiso 1 1 calc R . .
S11 S 0.26868(5) 0.38223(4) 0.18742(3) 0.02768(18) Uani 1 1 d . . .
C12 C 0.24204(17) 0.34642(18) 0.12099(13) 0.0232(6) Uani 1 1 d . . .
S13 S 0.21806(6) 0.39480(5) 0.05955(3) 0.0332(2) Uani 1 1 d . . .
N14 N 0.24134(16) 0.27451(16) 0.11666(11) 0.0295(6) Uani 1 1 d D A .
C15 C 0.2496(3) 0.2263(2) 0.16722(16) 0.0476(12) Uani 1 1 d . . .
H15A H 0.2295 0.2512 0.2018 0.057 Uiso 1 1 calc R . .
H15B H 0.2200 0.1823 0.1605 0.057 Uiso 1 1 calc R . .
C16 C 0.3232(3) 0.2038(2) 0.1805(2) 0.0576(14) Uani 1 1 d . . .
H16A H 0.3281 0.1666 0.2088 0.069 Uiso 1 1 calc R . .
C17 C 0.3793(3) 0.2267(3) 0.1598(2) 0.0684(16) Uani 1 1 d . . .
H17A H 0.3780 0.2640 0.1313 0.082 Uiso 1 1 calc R . .
H17B H 0.4245 0.2074 0.1722 0.082 Uiso 1 1 calc R . .
C18 C 0.2277(2) 0.2363(2) 0.06150(15) 0.0400(10) Uani 1 1 d D . .
H18A H 0.2353 0.2712 0.0293 0.048 Uiso 0.569(9) 1 calc PR A 1
H18B H 0.2649 0.1979 0.0574 0.048 Uiso 0.569(9) 1 calc PR A 1
H18C H 0.2447 0.1872 0.0642 0.048 Uiso 0.431(9) 1 d PR A 2
H18D H 0.2527 0.2598 0.0301 0.048 Uiso 0.431(9) 1 d PR A 2
C19 C 0.1581(4) 0.2035(4) 0.0536(4) 0.047(2) Uani 0.569(9) 1 d PDU A 1
H19A H 0.1548 0.1624 0.0288 0.056 Uiso 0.569(9) 1 calc PR A 1
C20 C 0.1014(5) 0.2257(6) 0.0773(5) 0.082(3) Uani 0.569(9) 1 d PDU A 1
H20A H 0.1030 0.2666 0.1024 0.098 Uiso 0.569(9) 1 calc PR A 1
H20B H 0.0567 0.2015 0.0704 0.098 Uiso 0.569(9) 1 calc PR A 1
C19' C 0.1441(5) 0.2380(7) 0.0505(5) 0.054(3) Uiso 0.431(9) 1 d PDU A 2
H19B H 0.1242 0.2849 0.0445 0.065 Uiso 0.431(9) 1 calc PR A 2
C20' C 0.0991(7) 0.1869(7) 0.0485(6) 0.073(3) Uiso 0.431(9) 1 d PDU A 2
H20C H 0.1148 0.1384 0.0541 0.088 Uiso 0.431(9) 1 calc PR A 2
H20D H 0.0493 0.1968 0.0413 0.088 Uiso 0.431(9) 1 calc PR A 2

loop_
_atom_site_aniso_label
_atom_site_aniso_U_11
_atom_site_aniso_U_22
_atom_site_aniso_U_33
_atom_site_aniso_U_23
_atom_site_aniso_U_13
_atom_site_aniso_U_12
Au1 0.02543(6) 0.02494(7) 0.01138(5) 0.00052(4) -0.00010(4) -0.00086(5)
Au2 0.03020(7) 0.02893(7) 0.01139(6) 0.00122(4) 0.00072(4) 0.00660(5)
S1 0.0323(4) 0.0279(4) 0.0182(3) 0.0000(3) 0.0046(3) 0.0021(3)
C2 0.0221(15) 0.0287(16) 0.0186(14) -0.0012(12) -0.0024(12) 0.0026(13)
S3 0.0432(5) 0.0286(4) 0.0200(4) 0.0027(3) 0.0084(4) 0.0043(4)
N4 0.0313(15) 0.0282(14) 0.0201(13) 0.0013(11) -0.0004(11) 0.0038(12)
C5 0.0337(18) 0.0284(17) 0.0234(16) -0.0054(13) -0.0016(14) 0.0018(15)
C6 0.0314(19) 0.038(2) 0.046(2) -0.0138(17) -0.0010(17) 0.0045(17)
C7 0.048(3) 0.049(3) 0.058(3) -0.016(2) 0.006(2) 0.014(2)
C8 0.065(3) 0.0281(19) 0.0271(18) 0.0053(14) 0.0014(18) 0.0143(19)
C9 0.079(3) 0.026(2) 0.047(2) 0.0054(17) 0.022(2) -0.003(2)
C10 0.057(3) 0.051(3) 0.056(3) -0.008(2) 0.023(2) -0.021(2)
S11 0.0429(5) 0.0246(4) 0.0156(3) -0.0002(3) -0.0071(3) 0.0018(4)
C12 0.0257(16) 0.0265(16) 0.0173(14) -0.0027(12) 0.0016(12) -0.0004(13)
S13 0.0527(6) 0.0304(4) 0.0164(4) -0.0024(3) -0.0091(4) 0.0064(4)
N14 0.0440(18) 0.0265(14) 0.0179(13) -0.0007(11) -0.0016(12) -0.0074(13)
C15 0.092(4) 0.0248(18) 0.0261(18) 0.0027(15) -0.004(2) -0.012(2)
C16 0.100(4) 0.029(2) 0.044(3) 0.0000(18) -0.001(3) 0.009(3)
C17 0.086(4) 0.053(3) 0.065(3) 0.022(3) 0.019(3) 0.025(3)
C18 0.064(3) 0.034(2) 0.0220(16) -0.0067(15) -0.0045(17) -0.0155(19)
C19 0.052(4) 0.020(3) 0.068(5) -0.008(3) -0.020(4) -0.004(3)
C20 0.065(5) 0.073(6) 0.107(7) -0.056(5) 0.005(5) -0.006(5)

loop_
_atom_type_symbol
_atom_type_description
_atom_type_scat_dispersion_real
_atom_type_scat_dispersion_imag
_atom_type_scat_source
C C 0.0033 0.0016 'International Tables Vol C Tables 4.2.6.8 and 6.1.1.4'
H H 0.0000 0.0000 'International Tables Vol C Tables 4.2.6.8 and 6.1.1.4'
N N 0.0061 0.0033 'International Tables Vol C Tables 4.2.6.8 and 6.1.1.4'
S S 0.1246 0.1234 'International Tables Vol C Tables 4.2.6.8 and 6.1.1.4'
Au Au -2.0133 8.8022 'International Tables Vol C Tables 4.2.6.8 and 6.1.1.4'

loop_
_geom_angle_atom_site_label_1
_geom_angle_atom_site_label_2
_geom_angle_atom_site_label_3
_geom_angle
_geom_angle_site_symmetry_3
S1 Au1 S11 177.10(3) .
S1 Au1 Au2 91.59(2) .
S11 Au1 Au2 91.10(2) .
S1 Au1 Au2 88.68(2) 3
S11 Au1 Au2 88.777(19) 3
Au2 Au1 Au2 173.808(6) 3
S13 Au2 S3 176.41(3) .
S13 Au2 Au1 91.20(2) .
S3 Au2 Au1 91.38(2) .
S13 Au2 Au1 84.75(2) 4_454
S3 Au2 Au1 92.74(2) 4_454
Au1 Au2 Au1 175.581(6) 4_454
C2 S1 Au1 110.13(11) .
N4 C2 S1 116.2(2) .
N4 C2 S3 116.7(2) .
S1 C2 S3 127.1(2) .
C2 S3 Au2 109.62(12) .
C2 N4 C5 123.1(3) .
C2 N4 C8 123.7(3) .
C5 N4 C8 113.2(3) .
N4 C5 C6 114.2(3) .
C7 C6 C5 123.1(4) .
N4 C8 C9 113.4(3) .
C10 C9 C8 126.7(4) .
C12 S11 Au1 108.85(11) .
N14 C12 S13 116.8(2) .
N14 C12 S11 116.6(2) .
S13 C12 S11 126.5(2) .
C12 S13 Au2 110.55(11) .
C12 N14 C15 122.9(3) .
C12 N14 C18 123.0(3) .
C15 N14 C18 114.1(3) .
C16 C15 N14 115.8(4) .
C17 C16 C15 128.0(5) .
C19 C18 N14 117.7(4) .
N14 C18 C19' 107.3(5) .
C20 C19 C18 124.0(7) .
C20' C19' C18 130.0(12) .

loop_
_geom_bond_atom_site_label_1
_geom_bond_atom_site_label_2
_geom_bond_distance
_geom_bond_site_symmetry_2
Au1 S1 2.2913(8) .
Au1 S11 2.2967(8) .
Au1 Au2 2.79030(15) .
Au1 Au2 2.98997(15) 3
Au2 S13 2.2950(9) .
Au2 S3 2.2958(9) .
Au2 Au1 2.98997(15) 4_454
S1 C2 1.728(3) .
C2 N4 1.338(4) .
C2 S3 1.731(3) .
N4 C5 1.469(4) .
N4 C8 1.471(4) .
C5 C6 1.486(5) .
C6 C7 1.299(5) .
C8 C9 1.489(6) .
C9 C10 1.300(6) .
S11 C12 1.734(3) .
C12 N14 1.330(4) .
C12 S13 1.727(3) .
N14 C15 1.471(4) .
N14 C18 1.472(4) .
C15 C16 1.452(7) .
C16 C17 1.215(7) .
C18 C19 1.431(6) .
C18 C19' 1.563(8) .
C19 C20 1.247(8) .
C19' C20' 1.257(9) .
